data_1572143
loop_
_publ_author_name
'Kreimer, Lisa N.'
'Hadlington, Terrance J.'

_publ_section_title
;
 Macrocyclic bis-diphosphenes demonstrating bimetallic <i>exo</i>- and
 <i>endo</i>-cyclic binding modes.
;
_journal_issue 35
_journal_name_full 'Chemical science'
_journal_page_first 14154
_journal_page_last 14160
_journal_paper_doi 10.1039/d4sc03516j
_journal_volume 15
_journal_year 2024
_chemical_formula_moiety 'C50 H78 Cl2 Ge N6 O1.50 P2'
_chemical_formula_sum 'C50 H78 Cl2 Ge N6 O1.5 P2'
_chemical_formula_weight 992.61
_space_group_crystal_system orthorhombic
_space_group_IT_number 56
_space_group_name_Hall '-P 2ab 2ac'
_space_group_name_H-M_alt 'P c c n'
_atom_sites_solution_hydrogens geom
_audit_creation_method SHELXL-2018/3
_audit_update_record
;
2024-05-23 deposited with the CCDC.	2024-07-16 downloaded from the CCDC.
;
_cell_angle_alpha 90
_cell_angle_beta 90
_cell_angle_gamma 90
_cell_formula_units_Z 8
_cell_length_a 17.370(4)
_cell_length_b 18.920(4)
_cell_length_c 33.750(7)
_cell_measurement_reflns_used 2000
_cell_measurement_temperature 150(2)
_cell_measurement_theta_max 32.50
_cell_measurement_theta_min 1.92
_cell_volume 11092(4)
_computing_structure_refinement 'SHELXL-2018/3 (Sheldrick, 2018)'
_computing_structure_solution 'SHELXT 2018/2 (Sheldrick, 2018)'
_diffrn_ambient_temperature 150(2)
_diffrn_detector Pilatus300K
_diffrn_detector_area_resol_mean 5.81
_diffrn_measured_fraction_theta_full 0.994
_diffrn_measured_fraction_theta_max 0.994
_diffrn_measurement_device_type 'STOE StadiVari'
_diffrn_measurement_method '\w scans'
_diffrn_radiation_collimation '0.6 mm diameter'
_diffrn_radiation_monochromator 'Graded multilayer mirror'
_diffrn_radiation_type 'Mo K\a'
_diffrn_radiation_wavelength 0.71073
_diffrn_reflns_av_R_equivalents 0.0661
_diffrn_reflns_av_unetI/netI 0.0886
_diffrn_reflns_Laue_measured_fraction_full 0.994
_diffrn_reflns_Laue_measured_fraction_max 0.994
_diffrn_reflns_limit_h_max 18
_diffrn_reflns_limit_h_min -21
_diffrn_reflns_limit_k_max 18
_diffrn_reflns_limit_k_min -23
_diffrn_reflns_limit_l_max 41
_diffrn_reflns_limit_l_min -33
_diffrn_reflns_number 36330
_diffrn_reflns_point_group_measured_fraction_full 0.994
_diffrn_reflns_point_group_measured_fraction_max 0.994
_diffrn_reflns_theta_full 25.242
_diffrn_reflns_theta_max 26.000
_diffrn_reflns_theta_min 2.525
_diffrn_source 'Genix 3D HF Mo'
_diffrn_source_current 1.000
_diffrn_source_power 0.050
_diffrn_source_voltage 50
_exptl_absorpt_coefficient_mu 0.746
_exptl_absorpt_correction_T_max 1.000
_exptl_absorpt_correction_T_min 0.776
_exptl_absorpt_correction_type empirical
_exptl_absorpt_process_details 'STOE X-AREA 1.76'
_exptl_crystal_colour yellow
_exptl_crystal_density_diffrn 1.189
_exptl_crystal_description rod
_exptl_crystal_F_000 4224
_exptl_crystal_size_max 0.34
_exptl_crystal_size_mid 0.12
_exptl_crystal_size_min 0.09
_refine_diff_density_max 1.225
_refine_diff_density_min -0.643
_refine_diff_density_rms 0.090
_refine_ls_extinction_method none
_refine_ls_goodness_of_fit_ref 1.002
_refine_ls_hydrogen_treatment constr
_refine_ls_matrix_type full
_refine_ls_number_parameters 556
_refine_ls_number_reflns 10849
_refine_ls_number_restraints 17
_refine_ls_restrained_S_all 1.002
_refine_ls_R_factor_all 0.1609
_refine_ls_R_factor_gt 0.0792
_refine_ls_shift/su_max 0.001
_refine_ls_shift/su_mean 0.000
_refine_ls_structure_factor_coef Fsqd
_refine_ls_weighting_details 'w=1/[\s^2^(Fo^2^)+(0.1470P)^2^] where P=(Fo^2^+2Fc^2^)/3'
_refine_ls_weighting_scheme calc
_refine_ls_wR_factor_gt 0.2137
_refine_ls_wR_factor_ref 0.2622
_reflns_Friedel_coverage 0.000
_reflns_number_gt 5428
_reflns_number_total 10849
_reflns_threshold_expression 'I > 2\s(I)'
_cod_data_source_file d4sc03516j2.cif
_cod_data_source_block 1b_GeCl2
_cod_depositor_comments 'Adding full bibliography for 1572143--1572150.cif.'
_cod_original_formula_sum 'C50 H78 Cl2 Ge N6 O1.50 P2'
_cod_database_code 1572143
_shelx_shelxl_version_number 2018/3
_shelx_space_group_comment
;
The symmetry employed for this shelxl refinement is uniquely defined
by the following loop, which should always be used as a source of
symmetry information in preference to the above space-group names.
They are only intended as comments.
;

loop_
_space_group_symop_operation_xyz
'x, y, z'
'-x+1/2, -y+1/2, z'
'x+1/2, -y, -z+1/2'
'-x, y+1/2, -z+1/2'
'-x, -y, -z'
'x-1/2, y-1/2, -z'
'-x-1/2, y, z-1/2'
'x, -y-1/2, z-1/2'

loop_
_atom_site_label
_atom_site_type_symbol
_atom_site_fract_x
_atom_site_fract_y
_atom_site_fract_z
_atom_site_U_iso_or_equiv
_atom_site_adp_type
_atom_site_occupancy
_atom_site_site_symmetry_order
_atom_site_calc_flag
_atom_site_refinement_flags_posn
_atom_site_refinement_flags_adp
_atom_site_refinement_flags_occupancy
_atom_site_disorder_assembly
_atom_site_disorder_group
Ge1 Ge 0.46073(4) 0.53029(4) 0.60429(2) 0.0525(2) Uani 1 1 d . . . . .
Cl2 Cl 0.37313(8) 0.13325(8) 0.50135(4) 0.0479(4) Uani 1 1 d . . . . .
P03 P 0.56803(8) 0.58206(9) 0.64199(4) 0.0449(4) Uani 1 1 d . . . . .
P004 P 0.44719(8) 0.41985(9) 0.64232(5) 0.0486(4) Uani 1 1 d . . . . .
Cl1 Cl 0.54104(11) 0.47773(11) 0.55867(5) 0.0774(6) Uani 1 1 d . . . . .
O1 O 0.45326(19) 0.5388(2) 0.69027(11) 0.0459(10) Uani 1 1 d . . . . .
N3 N 0.3262(3) 0.3876(3) 0.58478(15) 0.0509(13) Uani 1 1 d . . . . .
N4 N 0.4151(3) 0.3078(3) 0.59078(15) 0.0529(13) Uani 1 1 d . . . . .
N1 N 0.5759(3) 0.6858(3) 0.57776(14) 0.0495(12) Uani 1 1 d . . . . .
N2 N 0.6822(3) 0.6281(3) 0.58947(15) 0.0526(13) Uani 1 1 d . . . . .
C1 C 0.4579(3) 0.6110(3) 0.69641(17) 0.0436(13) Uani 1 1 d . . . . .
C2 C 0.5137(3) 0.6448(3) 0.67310(17) 0.0459(15) Uani 1 1 d . . . . .
C3 C 0.5259(3) 0.7164(3) 0.67991(17) 0.0490(15) Uani 1 1 d . . . . .
H3 H 0.563845 0.740779 0.664962 0.059 Uiso 1 1 calc R U . . .
C24 C 0.6069(3) 0.6376(3) 0.60234(17) 0.0474(15) Uani 1 1 d . . . . .
C4 C 0.4821(3) 0.7541(4) 0.70916(19) 0.0519(16) Uani 1 1 d . . . . .
C33 C 0.3925(3) 0.3707(4) 0.60468(18) 0.0517(15) Uani 1 1 d . . . . .
C13 C 0.3844(3) 0.5059(3) 0.69893(17) 0.0461(14) Uani 1 1 d . . . . .
C6 C 0.4117(3) 0.6451(4) 0.72396(17) 0.0478(15) Uani 1 1 d . . . . .
C12 C 0.3707(3) 0.4454(3) 0.67714(17) 0.0481(15) Uani 1 1 d . . . . .
C8 C 0.3339(3) 0.5347(4) 0.72683(17) 0.0510(16) Uani 1 1 d . . . . .
C11 C 0.3035(3) 0.4063(4) 0.68708(18) 0.0555(17) Uani 1 1 d . . . . .
H11 H 0.293537 0.362983 0.673790 0.067 Uiso 1 1 calc R U . . .
C7 C 0.3538(3) 0.6028(4) 0.74854(17) 0.0528(16) Uani 1 1 d . . . . .
C5 C 0.4272(3) 0.7164(4) 0.72981(19) 0.0551(16) Uani 1 1 d . . . . .
H5 H 0.398074 0.740767 0.749315 0.066 Uiso 1 1 calc R U . . .
C9 C 0.2680(3) 0.4939(4) 0.7340(2) 0.0609(18) Uani 1 1 d . . . . .
H9 H 0.231607 0.511239 0.752648 0.073 Uiso 1 1 calc R U . . .
C36 C 0.2816(3) 0.4541(3) 0.58672(19) 0.0552(16) Uani 1 1 d . . . . .
H36 H 0.305330 0.485087 0.607387 0.066 Uiso 1 1 calc R U . . .
C10 C 0.2523(3) 0.4297(4) 0.71563(19) 0.0582(17) Uani 1 1 d . . . . .
C27 C 0.7399(3) 0.5799(4) 0.60631(19) 0.0582(17) Uani 1 1 d . . . . .
H27 H 0.717759 0.557856 0.630728 0.070 Uiso 1 1 calc R U . . .
C39 C 0.4864(4) 0.2681(4) 0.60256(19) 0.0584(17) Uani 1 1 d . . . . .
H39 H 0.510118 0.292793 0.625742 0.070 Uiso 1 1 calc R U . . .
C34 C 0.3096(4) 0.3342(4) 0.55850(19) 0.0600(17) Uani 1 1 d . . . . .
H34 H 0.266930 0.332715 0.540927 0.072 Uiso 1 1 calc R U . . .
C37 C 0.2863(4) 0.4921(4) 0.5471(2) 0.070(2) Uani 1 1 d . . . . .
H37A H 0.340373 0.498634 0.539715 0.105 Uiso 1 1 calc R U . . .
H37B H 0.261192 0.538391 0.549251 0.105 Uiso 1 1 calc R U . . .
H37C H 0.260211 0.463935 0.526758 0.105 Uiso 1 1 calc R U . . .
C16 C 0.4996(3) 0.8328(3) 0.71730(17) 0.0599(17) Uani 1 1 d D . . . .
C21 C 0.2033(9) 0.3540(10) 0.7693(3) 0.069(5) Uani 0.843(14) 1 d D . P A 1
H21A H 0.158473 0.329240 0.780172 0.104 Uiso 0.843(14) 1 calc R U P A 1
H21B H 0.219152 0.391498 0.787590 0.104 Uiso 0.843(14) 1 calc R U P A 1
H21C H 0.245793 0.320382 0.765887 0.104 Uiso 0.843(14) 1 calc R U P A 1
C35 C 0.3648(4) 0.2843(4) 0.5620(2) 0.0666(19) Uani 1 1 d . . . . .
H35 H 0.368207 0.241396 0.547553 0.080 Uiso 1 1 calc R U . . .
C32 C 0.4884(4) 0.7881(4) 0.5792(2) 0.078(2) Uani 1 1 d . . . . .
H32A H 0.515976 0.804483 0.602780 0.117 Uiso 1 1 calc R U . . .
H32B H 0.434259 0.802402 0.580911 0.117 Uiso 1 1 calc R U . . .
H32C H 0.511690 0.808996 0.555482 0.117 Uiso 1 1 calc R U . . .
C30 C 0.4933(4) 0.7084(4) 0.5767(2) 0.0617(18) Uani 1 1 d . . . . .
H30 H 0.465942 0.687486 0.599955 0.074 Uiso 1 1 calc R U . . .
C38 C 0.1985(4) 0.4391(4) 0.5987(2) 0.0688(19) Uani 1 1 d . . . . .
H38A H 0.172382 0.413728 0.577220 0.103 Uiso 1 1 calc R U . . .
H38B H 0.171779 0.483869 0.603719 0.103 Uiso 1 1 calc R U . . .
H38C H 0.197849 0.410182 0.622746 0.103 Uiso 1 1 calc R U . . .
C14 C 0.2809(3) 0.6465(4) 0.7566(2) 0.069(2) Uani 1 1 d . . . . .
H14A H 0.257081 0.659927 0.731340 0.103 Uiso 1 1 calc R U . . .
H14B H 0.294559 0.689192 0.771430 0.103 Uiso 1 1 calc R U . . .
H14C H 0.244409 0.618247 0.772082 0.103 Uiso 1 1 calc R U . . .
C25 C 0.6945(4) 0.6701(4) 0.5570(2) 0.0606(17) Uani 1 1 d . . . . .
H25 H 0.740910 0.673233 0.542204 0.073 Uiso 1 1 calc R U . . .
C26 C 0.6284(4) 0.7067(4) 0.5498(2) 0.0641(18) Uani 1 1 d . . . . .
H26 H 0.620211 0.740227 0.529252 0.077 Uiso 1 1 calc R U . . .
C15 C 0.3906(4) 0.5828(4) 0.78875(18) 0.0636(18) Uani 1 1 d . . . . .
H15A H 0.352544 0.558024 0.805115 0.095 Uiso 1 1 calc R U . . .
H15B H 0.407504 0.625738 0.802411 0.095 Uiso 1 1 calc R U . . .
H15C H 0.434939 0.551826 0.784184 0.095 Uiso 1 1 calc R U . . .
C29 C 0.7588(4) 0.5225(4) 0.5777(2) 0.074(2) Uani 1 1 d . . . . .
H29A H 0.711495 0.497677 0.570056 0.110 Uiso 1 1 calc R U . . .
H29B H 0.794509 0.489012 0.590042 0.110 Uiso 1 1 calc R U . . .
H29C H 0.782802 0.542966 0.554024 0.110 Uiso 1 1 calc R U . . .
C20 C 0.1826(4) 0.3861(4) 0.72941(19) 0.075(2) Uani 1 1 d D . . . .
O2 O 0.250000 0.750000 0.6098(4) 0.173(5) Uiso 1 2 d S . P . .
C28 C 0.8106(4) 0.6242(4) 0.6183(2) 0.078(2) Uani 1 1 d . . . . .
H28A H 0.832748 0.646485 0.594707 0.117 Uiso 1 1 calc R U . . .
H28B H 0.849181 0.593376 0.630630 0.117 Uiso 1 1 calc R U . . .
H28C H 0.794962 0.660748 0.637207 0.117 Uiso 1 1 calc R U . . .
C31 C 0.4558(5) 0.6806(5) 0.5384(3) 0.099(3) Uani 1 1 d . . . . .
H31A H 0.477200 0.705919 0.515565 0.148 Uiso 1 1 calc R U . . .
H31B H 0.400086 0.688357 0.539572 0.148 Uiso 1 1 calc R U . . .
H31C H 0.466331 0.629982 0.535687 0.148 Uiso 1 1 calc R U . . .
C19 C 0.4595(6) 0.8616(6) 0.7541(3) 0.094(4) Uani 0.843(14) 1 d D . P A 1
H19A H 0.477613 0.909689 0.759423 0.140 Uiso 0.843(14) 1 calc R U P A 1
H19B H 0.471331 0.831232 0.776843 0.140 Uiso 0.843(14) 1 calc R U P A 1
H19C H 0.403705 0.862236 0.749734 0.140 Uiso 0.843(14) 1 calc R U P A 1
C40 C 0.4664(5) 0.1953(5) 0.6147(3) 0.118(4) Uani 1 1 d . . . . .
H40A H 0.432448 0.197004 0.637896 0.177 Uiso 1 1 calc R U . . .
H40B H 0.513556 0.169527 0.621506 0.177 Uiso 1 1 calc R U . . .
H40C H 0.440103 0.171262 0.592900 0.177 Uiso 1 1 calc R U . . .
C48 C 0.5168(6) 1.0055(6) 0.5900(4) 0.113(3) Uiso 1 1 d . . . . .
C41 C 0.5431(5) 0.2689(6) 0.5692(3) 0.124(4) Uani 1 1 d . . . . .
H41A H 0.589870 0.243643 0.577164 0.186 Uiso 1 1 calc R U . . .
H41B H 0.556072 0.317842 0.562479 0.186 Uiso 1 1 calc R U . . .
H41C H 0.520502 0.245581 0.545977 0.186 Uiso 1 1 calc R U . . .
C47 C 0.4905(6) 0.9896(6) 0.5531(3) 0.117(3) Uiso 1 1 d . . . . .
H47A H 0.447520 0.956222 0.555119 0.176 Uiso 1 1 calc R U . . .
H47B H 0.532053 0.968237 0.537506 0.176 Uiso 1 1 calc R U . . .
H47C H 0.472862 1.032909 0.539949 0.176 Uiso 1 1 calc R U . . .
C18 C 0.5853(3) 0.8434(5) 0.7253(3) 0.079(3) Uani 0.843(14) 1 d D . P A 1
H18A H 0.596813 0.894083 0.726415 0.118 Uiso 0.843(14) 1 calc R U P A 1
H18B H 0.615348 0.821441 0.704075 0.118 Uiso 0.843(14) 1 calc R U P A 1
H18C H 0.598805 0.821481 0.750722 0.118 Uiso 0.843(14) 1 calc R U P A 1
C46 C 0.7163(5) 0.2314(6) 0.5158(3) 0.115(3) Uiso 1 1 d D . . . .
H46A H 0.684463 0.248253 0.493373 0.138 Uiso 1 1 calc R U . . .
H46B H 0.688098 0.242696 0.540510 0.138 Uiso 1 1 calc R U . . .
C17 C 0.4769(10) 0.8787(5) 0.6821(3) 0.122(6) Uani 0.843(14) 1 d D . P A 1
H17A H 0.423341 0.868871 0.674789 0.184 Uiso 0.843(14) 1 calc R U P A 1
H17B H 0.510593 0.868037 0.659568 0.184 Uiso 0.843(14) 1 calc R U P A 1
H17C H 0.482165 0.928666 0.689219 0.184 Uiso 0.843(14) 1 calc R U P A 1
C43 C 0.2360(7) 0.6322(7) 0.6336(4) 0.151(4) Uiso 1 1 d D . . . .
H43A H 0.209918 0.643830 0.658492 0.226 Uiso 1 1 calc R U . . .
H43B H 0.262974 0.586952 0.636445 0.226 Uiso 1 1 calc R U . . .
H43C H 0.197918 0.628514 0.612269 0.226 Uiso 1 1 calc R U . . .
N5 N 0.5357(7) 1.0198(7) 0.6198(5) 0.184(5) Uiso 1 1 d . . . . .
C23 C 0.1722(9) 0.3221(7) 0.7026(4) 0.157(8) Uani 0.843(14) 1 d D . P A 1
H23A H 0.130273 0.292563 0.712756 0.236 Uiso 0.843(14) 1 calc R U P A 1
H23B H 0.219978 0.294619 0.702006 0.236 Uiso 0.843(14) 1 calc R U P A 1
H23C H 0.159586 0.337960 0.675700 0.236 Uiso 0.843(14) 1 calc R U P A 1
C22 C 0.1096(5) 0.4308(7) 0.7301(7) 0.197(12) Uani 0.843(14) 1 d D . P A 1
H22A H 0.097691 0.446914 0.703225 0.296 Uiso 0.843(14) 1 calc R U P A 1
H22B H 0.117387 0.471794 0.747397 0.296 Uiso 0.843(14) 1 calc R U P A 1
H22C H 0.066721 0.402315 0.740229 0.296 Uiso 0.843(14) 1 calc R U P A 1
C42 C 0.2933(12) 0.6894(10) 0.6237(7) 0.294(11) Uiso 1 1 d D . . . .
H42A H 0.323583 0.702136 0.647485 0.353 Uiso 1 1 calc R U . . .
H42B H 0.329164 0.672879 0.602873 0.353 Uiso 1 1 calc R U . . .
C45 C 0.7235(11) 0.1523(6) 0.5127(6) 0.246(9) Uiso 1 1 d D . . . .
H45A H 0.755381 0.133960 0.534786 0.295 Uiso 1 1 calc R U . . .
H45B H 0.748699 0.139309 0.487428 0.295 Uiso 1 1 calc R U . . .
C44 C 0.6430(11) 0.1203(13) 0.5146(6) 0.300(11) Uiso 1 1 d D . . . .
H44A H 0.604573 0.157943 0.512265 0.450 Uiso 1 1 calc R U . . .
H44B H 0.636316 0.095749 0.539939 0.450 Uiso 1 1 calc R U . . .
H44C H 0.636489 0.086597 0.492801 0.450 Uiso 1 1 calc R U . . .
C49 C 0.6815(11) 0.3053(12) 0.6464(6) 0.252(9) Uiso 1 1 d D . . . .
N6 N 0.6460(10) 0.2656(7) 0.6622(5) 0.232(6) Uiso 1 1 d D . . . .
C50 C 0.6830(10) 0.3868(8) 0.6405(5) 0.244(9) Uiso 1 1 d D . . . .
H50A H 0.652967 0.399168 0.616900 0.366 Uiso 1 1 calc R U . . .
H50B H 0.736322 0.402566 0.637010 0.366 Uiso 1 1 calc R U . . .
H50C H 0.660682 0.409966 0.663762 0.366 Uiso 1 1 calc R U . . .
C17A C 0.424(2) 0.862(4) 0.701(2) 0.12(3) Uiso 0.157(14) 1 d D . P A 2
H17D H 0.380949 0.840549 0.715074 0.175 Uiso 0.157(14) 1 calc R U P A 2
H17E H 0.420444 0.849725 0.672544 0.175 Uiso 0.157(14) 1 calc R U P A 2
H17F H 0.423104 0.913085 0.703928 0.175 Uiso 0.157(14) 1 calc R U P A 2
C18A C 0.5706(15) 0.859(2) 0.6956(12) 0.048(11) Uiso 0.157(14) 1 d D . P A 2
H18D H 0.565180 0.909813 0.690071 0.072 Uiso 0.157(14) 1 calc R U P A 2
H18E H 0.576278 0.833397 0.670560 0.072 Uiso 0.157(14) 1 calc R U P A 2
H18F H 0.616275 0.851382 0.712069 0.072 Uiso 0.157(14) 1 calc R U P A 2
C19A C 0.498(5) 0.843(5) 0.7620(4) 0.11(3) Uiso 0.157(14) 1 d D . P A 2
H19D H 0.546344 0.825398 0.773400 0.166 Uiso 0.1565 1 calc . U P A 2
H19E H 0.454599 0.817649 0.773299 0.166 Uiso 0.1565 1 calc . U P A 2
H19F H 0.493247 0.893834 0.767944 0.166 Uiso 0.1565 1 calc . U P A 2
C22A C 0.124(3) 0.436(4) 0.748(2) 0.09(2) Uiso 0.157(14) 1 d D . P A 2
H22D H 0.127677 0.482461 0.735535 0.138 Uiso 0.157(14) 1 calc R U P A 2
H22E H 0.134593 0.440347 0.776503 0.138 Uiso 0.157(14) 1 calc R U P A 2
H22F H 0.072074 0.416840 0.744263 0.138 Uiso 0.157(14) 1 calc R U P A 2
C23A C 0.1362(19) 0.343(2) 0.7000(11) 0.032(10) Uiso 0.157(14) 1 d D . P A 2
H23D H 0.092927 0.320335 0.713685 0.048 Uiso 0.157(14) 1 calc R U P A 2
H23E H 0.169155 0.306545 0.688200 0.048 Uiso 0.157(14) 1 calc R U P A 2
H23F H 0.116448 0.373988 0.679084 0.048 Uiso 0.157(14) 1 calc R U P A 2
C21A C 0.186(5) 0.350(5) 0.7696(15) 0.05(2) Uiso 0.157(14) 1 d D . P A 2
H21D H 0.140120 0.320992 0.773361 0.082 Uiso 0.157(14) 1 calc R U P A 2
H21E H 0.189235 0.385700 0.790495 0.082 Uiso 0.157(14) 1 calc R U P A 2
H21F H 0.232095 0.319673 0.770702 0.082 Uiso 0.157(14) 1 calc R U P A 2

loop_
_atom_site_aniso_label
_atom_site_aniso_U_11
_atom_site_aniso_U_22
_atom_site_aniso_U_33
_atom_site_aniso_U_23
_atom_site_aniso_U_13
_atom_site_aniso_U_12
Ge1 0.0493(4) 0.0510(5) 0.0573(4) 0.0004(3) -0.0037(3) -0.0107(3)
Cl2 0.0466(8) 0.0421(9) 0.0549(9) -0.0014(7) 0.0036(6) -0.0002(6)
P03 0.0381(7) 0.0461(10) 0.0506(9) -0.0028(7) 0.0029(6) -0.0033(7)
P004 0.0434(8) 0.0471(10) 0.0552(10) -0.0042(8) -0.0020(6) -0.0045(7)
Cl1 0.0908(13) 0.0824(15) 0.0590(11) -0.0153(9) 0.0173(9) -0.0243(11)
O1 0.035(2) 0.047(3) 0.055(2) -0.0040(19) 0.0059(16) -0.0049(17)
N3 0.052(3) 0.042(3) 0.058(3) -0.003(3) -0.011(2) -0.006(2)
N4 0.050(3) 0.045(3) 0.064(3) -0.004(3) -0.003(2) -0.004(2)
N1 0.047(3) 0.049(3) 0.053(3) 0.000(3) 0.004(2) -0.001(2)
N2 0.045(3) 0.053(4) 0.060(3) 0.000(3) 0.013(2) -0.004(2)
C1 0.035(3) 0.045(4) 0.051(3) -0.005(3) -0.004(2) -0.003(3)
C2 0.034(3) 0.052(4) 0.051(3) -0.005(3) -0.002(2) 0.000(3)
C3 0.041(3) 0.053(4) 0.053(4) 0.000(3) -0.007(3) -0.004(3)
C24 0.035(3) 0.054(4) 0.053(4) -0.008(3) 0.000(2) -0.007(3)
C4 0.040(3) 0.047(4) 0.069(4) -0.008(3) -0.008(3) 0.000(3)
C33 0.047(3) 0.050(4) 0.058(4) -0.001(3) 0.000(3) -0.005(3)
C13 0.035(3) 0.051(4) 0.052(4) 0.004(3) -0.003(2) -0.005(3)
C6 0.036(3) 0.058(5) 0.049(3) -0.005(3) 0.002(2) 0.003(3)
C12 0.044(3) 0.048(4) 0.052(4) 0.008(3) -0.003(3) -0.002(3)
C8 0.037(3) 0.065(5) 0.051(4) 0.000(3) 0.000(2) -0.005(3)
C11 0.050(4) 0.060(5) 0.056(4) 0.017(3) -0.004(3) -0.013(3)
C7 0.038(3) 0.068(5) 0.052(4) -0.003(3) 0.006(3) 0.002(3)
C5 0.046(3) 0.056(5) 0.064(4) -0.015(3) -0.002(3) 0.011(3)
C9 0.040(3) 0.080(6) 0.062(4) 0.014(4) 0.006(3) 0.003(3)
C36 0.055(4) 0.047(4) 0.064(4) 0.001(3) -0.011(3) -0.009(3)
C10 0.040(3) 0.075(5) 0.060(4) 0.013(4) -0.006(3) -0.015(3)
C27 0.043(3) 0.063(5) 0.069(4) 0.004(4) 0.010(3) 0.004(3)
C39 0.051(4) 0.057(5) 0.067(4) 0.002(3) -0.003(3) 0.000(3)
C34 0.060(4) 0.055(5) 0.065(4) -0.008(3) -0.015(3) -0.003(3)
C37 0.070(5) 0.067(5) 0.073(5) 0.010(4) -0.021(4) -0.008(4)
C16 0.047(4) 0.055(5) 0.078(5) -0.013(4) -0.002(3) 0.006(3)
C21 0.042(7) 0.071(9) 0.094(9) 0.024(5) 0.010(5) -0.014(6)
C35 0.069(4) 0.060(5) 0.071(5) -0.017(4) -0.011(3) -0.011(4)
C32 0.068(5) 0.064(6) 0.102(6) 0.018(4) 0.015(4) 0.015(4)
C30 0.048(4) 0.064(5) 0.073(5) 0.010(4) -0.001(3) 0.000(3)
C38 0.058(4) 0.075(5) 0.073(5) 0.001(4) -0.008(3) 0.005(4)
C14 0.046(4) 0.074(5) 0.086(5) -0.005(4) 0.013(3) 0.011(3)
C25 0.060(4) 0.055(5) 0.067(4) 0.005(3) 0.015(3) -0.006(3)
C26 0.071(4) 0.059(5) 0.062(4) 0.006(3) 0.018(3) -0.002(4)
C15 0.059(4) 0.077(5) 0.054(4) -0.005(4) -0.002(3) -0.006(4)
C29 0.066(5) 0.062(5) 0.093(6) -0.002(4) 0.008(4) 0.012(4)
C20 0.059(4) 0.084(6) 0.084(5) 0.030(5) 0.002(4) -0.021(4)
C28 0.049(4) 0.089(6) 0.095(6) -0.006(5) 0.003(4) 0.004(4)
C31 0.087(6) 0.117(8) 0.092(6) 0.015(6) -0.036(5) -0.015(5)
C19 0.071(7) 0.077(8) 0.132(9) -0.052(7) 0.024(6) -0.016(6)
C40 0.087(6) 0.084(7) 0.183(10) 0.060(7) 0.004(6) 0.010(5)
C41 0.086(6) 0.175(12) 0.110(8) 0.026(7) 0.020(5) 0.040(7)
C18 0.062(5) 0.064(7) 0.109(9) -0.024(6) 0.001(5) -0.007(4)
C17 0.200(15) 0.041(7) 0.126(10) -0.007(6) -0.074(11) 0.014(8)
C23 0.135(13) 0.23(2) 0.102(10) 0.008(11) 0.016(9) -0.138(14)
C22 0.020(5) 0.176(16) 0.40(3) 0.190(18) 0.001(10) -0.003(7)

loop_
_atom_type_symbol
_atom_type_description
_atom_type_scat_dispersion_real
_atom_type_scat_dispersion_imag
_atom_type_scat_source
C C 0.0033 0.0016 'International Tables Vol C Tables 4.2.6.8 and 6.1.1.4'
H H 0.0000 0.0000 'International Tables Vol C Tables 4.2.6.8 and 6.1.1.4'
N N 0.0061 0.0033 'International Tables Vol C Tables 4.2.6.8 and 6.1.1.4'
O O 0.0106 0.0060 'International Tables Vol C Tables 4.2.6.8 and 6.1.1.4'
P P 0.1023 0.0942 'International Tables Vol C Tables 4.2.6.8 and 6.1.1.4'
Cl Cl 0.1484 0.1585 'International Tables Vol C Tables 4.2.6.8 and 6.1.1.4'
Ge Ge 0.1547 1.8001 'International Tables Vol C Tables 4.2.6.8 and 6.1.1.4'

loop_
_geom_angle_atom_site_label_1
_geom_angle_atom_site_label_2
_geom_angle_atom_site_label_3
_geom_angle
_geom_angle_site_symmetry_1
_geom_angle_site_symmetry_3
_geom_angle_publ_flag
Cl1 Ge1 P03 93.37(6) . . ?
Cl1 Ge1 P004 92.28(7) . . ?
P03 Ge1 P004 98.08(6) . . ?
C24 P03 C2 103.6(3) . . ?
C24 P03 Ge1 97.45(18) . . ?
C2 P03 Ge1 99.38(18) . . ?
C33 P004 C12 101.6(3) . . ?
C33 P004 Ge1 96.8(2) . . ?
C12 P004 Ge1 100.3(2) . . ?
C13 O1 C1 117.6(4) . . ?
C33 N3 C34 108.7(5) . . ?
C33 N3 C36 128.1(5) . . ?
C34 N3 C36 123.0(5) . . ?
C33 N4 C35 110.3(5) . . ?
C33 N4 C39 126.4(5) . . ?
C35 N4 C39 123.3(6) . . ?
C24 N1 C26 110.8(5) . . ?
C24 N1 C30 126.3(5) . . ?
C26 N1 C30 122.5(5) . . ?
C25 N2 C24 108.8(5) . . ?
C25 N2 C27 124.3(5) . . ?
C24 N2 C27 127.0(5) . . ?
O1 C1 C6 121.8(5) . . ?
O1 C1 C2 114.0(5) . . ?
C6 C1 C2 124.2(6) . . ?
C3 C2 C1 117.2(5) . . ?
C3 C2 P03 130.0(4) . . ?
C1 C2 P03 112.2(5) . . ?
C2 C3 C4 121.1(6) . . ?
N1 C24 N2 105.7(5) . . ?
N1 C24 P03 133.9(4) . . ?
N2 C24 P03 120.0(5) . . ?
C5 C4 C3 117.2(6) . . ?
C5 C4 C16 123.0(6) . . ?
C3 C4 C16 119.8(5) . . ?
N4 C33 N3 106.4(5) . . ?
N4 C33 P004 122.7(4) . . ?
N3 C33 P004 130.8(5) . . ?
O1 C13 C12 114.2(5) . . ?
O1 C13 C8 120.7(5) . . ?
C12 C13 C8 125.1(5) . . ?
C1 C6 C5 115.8(5) . . ?
C1 C6 C7 120.0(6) . . ?
C5 C6 C7 123.9(5) . . ?
C13 C12 C11 116.6(5) . . ?
C13 C12 P004 115.7(4) . . ?
C11 C12 P004 127.4(5) . . ?
C13 C8 C9 114.4(6) . . ?
C13 C8 C7 120.8(5) . . ?
C9 C8 C7 124.7(5) . . ?
C10 C11 C12 121.7(6) . . ?
C8 C7 C6 109.3(5) . . ?
C8 C7 C14 110.7(5) . . ?
C6 C7 C14 110.9(6) . . ?
C8 C7 C15 108.0(5) . . ?
C6 C7 C15 109.4(5) . . ?
C14 C7 C15 108.5(5) . . ?
C4 C5 C6 124.3(6) . . ?
C10 C9 C8 124.4(6) . . ?
N3 C36 C37 109.6(5) . . ?
N3 C36 C38 110.4(5) . . ?
C37 C36 C38 111.7(5) . . ?
C11 C10 C9 117.6(6) . . ?
C11 C10 C20 123.1(7) . . ?
C9 C10 C20 119.2(6) . . ?
N2 C27 C29 110.6(5) . . ?
N2 C27 C28 107.9(6) . . ?
C29 C27 C28 113.0(5) . . ?
C40 C39 C41 111.9(8) . . ?
C40 C39 N4 110.2(6) . . ?
C41 C39 N4 109.8(6) . . ?
C35 C34 N3 108.0(6) . . ?
C18A C16 C19A 117(4) . . ?
C18A C16 C17A 114(3) . . ?
C19A C16 C17A 108(4) . . ?
C17 C16 C19 108.4(9) . . ?
C17 C16 C18 108.5(8) . . ?
C19 C16 C18 104.7(7) . . ?
C18A C16 C4 113.0(17) . . ?
C19A C16 C4 107(3) . . ?
C17A C16 C4 96(3) . . ?
C17 C16 C4 111.1(6) . . ?
C19 C16 C4 113.5(6) . . ?
C18 C16 C4 110.4(5) . . ?
C34 C35 N4 106.7(6) . . ?
N1 C30 C32 109.7(5) . . ?
N1 C30 C31 109.2(6) . . ?
C32 C30 C31 111.3(6) . . ?
C26 C25 N2 107.8(6) . . ?
C25 C26 N1 106.9(6) . . ?
C23A C20 C21A 111(4) . . ?
C23A C20 C22A 104(3) . . ?
C21A C20 C22A 86(5) . . ?
C21 C20 C22 113.9(12) . . ?
C21 C20 C23 103.6(11) . . ?
C22 C20 C23 110.6(10) . . ?
C23A C20 C10 120.6(19) . . ?
C21A C20 C10 119(3) . . ?
C21 C20 C10 107.2(7) . . ?
C22A C20 C10 109(3) . . ?
C22 C20 C10 111.3(7) . . ?
C23 C20 C10 109.9(7) . . ?
C42 O2 C42 142(2) 2_565 . ?
N5 C48 C47 177.4(14) . . ?
C46 C46 C45 116.1(14) 2_655 . ?
O2 C42 C43 107.3(15) . . ?
C46 C45 C44 108.4(15) . . ?
N6 C49 C50 138(2) . . ?

loop_
_geom_bond_atom_site_label_1
_geom_bond_atom_site_label_2
_geom_bond_distance
_geom_bond_site_symmetry_2
_geom_bond_publ_flag
Ge1 Cl1 2.303(2) . ?
Ge1 P03 2.4601(16) . ?
Ge1 P004 2.4633(19) . ?
P03 C24 1.830(6) . ?
P03 C2 1.845(6) . ?
P004 C33 1.839(6) . ?
P004 C12 1.839(6) . ?
O1 C13 1.380(6) . ?
O1 C1 1.384(7) . ?
N3 C33 1.372(7) . ?
N3 C34 1.374(8) . ?
N3 C36 1.479(8) . ?
N4 C33 1.338(8) . ?
N4 C35 1.379(8) . ?
N4 C39 1.501(8) . ?
N1 C24 1.345(7) . ?
N1 C26 1.371(7) . ?
N1 C30 1.498(8) . ?
N2 C25 1.371(8) . ?
N2 C24 1.391(7) . ?
N2 C27 1.469(8) . ?
C1 C6 1.387(8) . ?
C1 C2 1.403(8) . ?
C2 C3 1.389(8) . ?
C3 C4 1.436(8) . ?
C4 C5 1.379(9) . ?
C4 C16 1.546(9) . ?
C13 C12 1.381(8) . ?
C13 C8 1.398(8) . ?
C6 C5 1.389(9) . ?
C6 C7 1.530(8) . ?
C12 C11 1.422(8) . ?
C8 C9 1.402(8) . ?
C8 C7 1.521(9) . ?
C11 C10 1.385(9) . ?
C7 C14 1.537(8) . ?
C7 C15 1.547(8) . ?
C9 C10 1.391(10) . ?
C36 C37 1.521(9) . ?
C36 C38 1.526(8) . ?
C10 C20 1.536(8) . ?
C27 C29 1.491(9) . ?
C27 C28 1.542(9) . ?
C39 C40 1.478(11) . ?
C39 C41 1.497(10) . ?
C34 C35 1.350(9) . ?
C16 C18A 1.520(5) . ?
C16 C19A 1.520(5) . ?
C16 C17A 1.522(5) . ?
C16 C17 1.523(5) . ?
C16 C19 1.524(5) . ?
C16 C18 1.527(5) . ?
C21 C20 1.522(5) . ?
C32 C30 1.513(10) . ?
C30 C31 1.539(10) . ?
C25 C26 1.363(9) . ?
C20 C23A 1.518(5) . ?
C20 C21A 1.520(5) . ?
C20 C22A 1.522(5) . ?
C20 C22 1.523(5) . ?
C20 C23 1.523(5) . ?
O2 C42 1.45(2) 2_565 ?
O2 C42 1.45(2) . ?
C48 N5 1.094(15) . ?
C48 C47 1.361(14) . ?
C46 C46 1.366(17) 2_655 ?
C46 C45 1.507(5) . ?
C43 C42 1.508(5) . ?
C45 C44 1.525(5) . ?
C49 N6 1.108(5) . ?
C49 C50 1.554(19) . ?
